data_7719405
loop_
_publ_author_name
'Kelly, Conor T.'
'Cuza, Emmelyne'
'Pasquetti, Eoin'
'Quinn, Niall'
'Griffin, Michael'
'Nockemann, Peter'
'M&#xfc;ller-Bunz, Helge'
'Bruno-Colmenarez, Julia'
'Felton, Solveig'
'Lada, Zoi G.'
'Morgan, Grace G.'

_publ_section_title
;
 Symmetric and asymmetric ligands for Fe<sup>III</sup> spin crossover -
 the influence of the <i>C</i><sub>2</sub> axis.
;
_journal_issue 38
_journal_name_full 'Dalton transactions (Cambridge, England : 2003)'
_journal_page_first 14522
_journal_page_last 14532
_journal_paper_doi 10.1039/d5dt01833a
_journal_volume 54
_journal_year 2025
_chemical_formula_moiety 'C21 H22 Fe I4 N4 O2, N O3'
_chemical_formula_sum 'C21 H22 Fe I4 N5 O5'
_chemical_formula_weight 987.88
_space_group_crystal_system monoclinic
_space_group_IT_number 14
_space_group_name_Hall '-P 2yn'
_space_group_name_H-M_alt 'P 1 21/n 1'
_atom_sites_solution_hydrogens mixed
_atom_sites_solution_primary dual
_audit_creation_date 2025-06-04
_audit_creation_method
;
Olex2 1.5
(compiled 2025.05.31 svn.r86d253d1 for OlexSys, GUI svn.r7254)
;
_audit_update_record
;
2025-06-04 deposited with the CCDC.	2025-09-05 downloaded from the CCDC.
;
_cell_angle_alpha 90
_cell_angle_beta 107.6990(10)
_cell_angle_gamma 90
_cell_formula_units_Z 8
_cell_length_a 17.16520(10)
_cell_length_b 14.32910(10)
_cell_length_c 23.63980(10)
_cell_measurement_reflns_used 161128
_cell_measurement_temperature 105.3(8)
_cell_measurement_theta_max 29.3290
_cell_measurement_theta_min 1.6480
_cell_volume 5539.27(6)
_computing_cell_refinement 'CrysAlisPro 1.171.41.108a (Rigaku OD, 2021)'
_computing_data_collection 'CrysAlisPro 1.171.41.108a (Rigaku OD, 2021)'
_computing_data_reduction 'CrysAlisPro 1.171.41.108a (Rigaku OD, 2021)'
_computing_molecular_graphics 'Olex2 1.5 (Dolomanov et al., 2009)'
_computing_publication_material 'Olex2 1.5 (Dolomanov et al., 2009)'
_computing_structure_refinement 'SHELXL 2019/3 (Sheldrick, 2015)'
_computing_structure_solution 'SHELXT 2018/2 (Sheldrick, 2018)'
_diffrn_ambient_environment N~2~
_diffrn_ambient_temperature 105.3(8)
_diffrn_detector 'CCD plate'
_diffrn_detector_area_resol_mean 10.3196
_diffrn_detector_type Atlas
_diffrn_measured_fraction_theta_full 1.000
_diffrn_measured_fraction_theta_max 0.963
_diffrn_measurement_details
;
List of Runs (angles in degrees, time in seconds):

  # Type    Start    End  Width  t~exp~   \w     \q     \k     \f   Frames
#--------------------------------------------------------------------------
  1  \w    -43.00  14.00   0.30    4.00    --  -10.68  74.00 143.00  190
  2  \w    -36.00  21.00   0.30    4.00    --  -10.68 -74.00  15.00  190
  3  \w    -36.00  42.00   0.30    4.00    --   10.99 -74.00  15.00  260
  4  \w    -42.00  21.00   0.30    4.00    --  -10.68 -77.00-180.00  210
  5  \w    -86.00 -43.10   0.30    4.00    --  -10.68 153.00-175.78  143
  6  \w    -69.00 -30.00   0.30    4.00    --  -10.68 128.00  15.59  130
  7  \w    -62.00  37.90   0.30    4.00    --   10.99 -57.00 -90.00  333
  8  \w    -62.00  40.00   0.30    4.00    --   10.99 -64.00 113.19  340
  9  \w     16.00  79.00   0.30    4.00    --   10.99-145.00-122.77  210
 10  \w    -13.00  83.90   0.30    4.00    --   10.99  37.00  90.00  323
 11  \w    -13.00  83.90   0.30    4.00    --   10.99  37.00   0.00  323
 12  \w    -17.00  82.90   0.30    4.00    --   10.99  57.00-180.00  333
 13  \w    -15.00  30.00   0.30    4.00    --  -10.68 -99.00 150.00  150
 14  \w    -84.00 -42.00   0.30    4.00    --  -10.68 151.00  87.97  140
 15  \w    -69.00 -30.00   0.30    4.00    --  -10.68 128.00 111.91  130
 16  \w    -88.00 -45.10   0.30    4.00    --  -10.68 156.00 123.71  143
 17  \w    -82.00 -39.10   0.30    4.00    --  -10.68 148.00 -36.54  143
 18  \w    -68.00 -29.00   0.30    4.00    --  -10.68 127.00  85.00  130
 19  \w    -86.00 -43.10   0.30    4.00    --  -10.68 153.00-117.56  143
 20  \w    -69.00 -30.00   0.30    4.00    --  -10.68 128.00 -66.70  130
 21  \w      7.00  67.00   0.30    4.00    --   10.99-126.00  12.81  200
 22  \w    -63.00  33.90   0.30    4.00    --   10.99 -37.00   0.00  323
 23  \w    -24.00  48.00   0.30    4.00    --   10.99 -91.00  60.55  240
 24  \w    -88.00 -45.10   0.30    4.00    --  -10.68 156.00 159.99  143
 25  \w    -15.00  30.00   0.30    4.00    --  -10.68 -99.00-150.00  150
 26  \w    -15.00  13.20   0.30    4.00    --  -10.68 -99.00 -60.00   94
 27  \w    -82.00 -39.10   0.30    4.00    --  -10.68 148.00  29.87  143
;
_diffrn_measurement_device 'four-circle diffractometer'
_diffrn_measurement_device_type 'SuperNova, Dual, Cu at home/near, Atlas'
_diffrn_measurement_method '\w scans'
_diffrn_orient_matrix_type 'CrysAlisPro convention (1999,Acta A55,543-557)'
_diffrn_orient_matrix_UB_11 -0.0388839000
_diffrn_orient_matrix_UB_12 -0.0007904000
_diffrn_orient_matrix_UB_13 0.0047165000
_diffrn_orient_matrix_UB_21 0.0153406000
_diffrn_orient_matrix_UB_22 0.0286186000
_diffrn_orient_matrix_UB_23 0.0254502000
_diffrn_orient_matrix_UB_31 -0.0116111000
_diffrn_orient_matrix_UB_32 0.0403771000
_diffrn_orient_matrix_UB_33 -0.0179369000
_diffrn_radiation_monochromator mirror
_diffrn_radiation_probe x-ray
_diffrn_radiation_type 'Mo K\a'
_diffrn_radiation_wavelength 0.71073
_diffrn_reflns_av_R_equivalents 0.0270
_diffrn_reflns_av_unetI/netI 0.0112
_diffrn_reflns_Laue_measured_fraction_full 1.000
_diffrn_reflns_Laue_measured_fraction_max 0.963
_diffrn_reflns_limit_h_max 23
_diffrn_reflns_limit_h_min -23
_diffrn_reflns_limit_k_max 19
_diffrn_reflns_limit_k_min -19
_diffrn_reflns_limit_l_max 32
_diffrn_reflns_limit_l_min -32
_diffrn_reflns_number 254145
_diffrn_reflns_point_group_measured_fraction_full 1.000
_diffrn_reflns_point_group_measured_fraction_max 0.963
_diffrn_reflns_theta_full 25.242
_diffrn_reflns_theta_max 29.483
_diffrn_reflns_theta_min 1.684
_diffrn_source 'micro-focus sealed X-ray tube'
_diffrn_source_type 'SuperNova (Mo) X-ray Source'
_exptl_absorpt_coefficient_mu 5.044
_exptl_absorpt_correction_T_max 0.871
_exptl_absorpt_correction_T_min 0.451
_exptl_absorpt_correction_type gaussian
_exptl_absorpt_process_details
;
CrysAlisPro 1.171.41.108a (Rigaku Oxford Diffraction, 2021)
Numerical absorption correction based on gaussian integration over
a multifaceted crystal model
Empirical absorption correction using spherical harmonics,
implemented in SCALE3 ABSPACK scaling algorithm.
;
_exptl_crystal_colour 'dark brown'
_exptl_crystal_colour_modifier dark
_exptl_crystal_colour_primary brown
_exptl_crystal_density_diffrn 2.369
_exptl_crystal_description block
_exptl_crystal_F_000 3688
_exptl_crystal_size_max 0.25
_exptl_crystal_size_mid 0.18
_exptl_crystal_size_min 0.15
_refine_diff_density_max 0.723
_refine_diff_density_min -0.812
_refine_diff_density_rms 0.080
_refine_ls_extinction_method none
_refine_ls_goodness_of_fit_ref 1.151
_refine_ls_hydrogen_treatment mixed
_refine_ls_matrix_type full
_refine_ls_number_parameters 665
_refine_ls_number_reflns 14828
_refine_ls_number_restraints 0
_refine_ls_restrained_S_all 1.151
_refine_ls_R_factor_all 0.0188
_refine_ls_R_factor_gt 0.0156
_refine_ls_shift/su_max 0.003
_refine_ls_shift/su_mean 0.000
_refine_ls_structure_factor_coef Fsqd
_refine_ls_weighting_details 'w=1/[\s^2^(Fo^2^)+(0.0093P)^2^+6.3615P] where P=(Fo^2^+2Fc^2^)/3'
_refine_ls_weighting_scheme calc
_refine_ls_wR_factor_gt 0.0329
_refine_ls_wR_factor_ref 0.0339
_reflns_Friedel_coverage 0.000
_reflns_number_gt 13793
_reflns_number_total 14828
_reflns_threshold_expression 'I > 2\s(I)'
_cod_data_source_file d5dt01833a2.cif
_cod_data_source_block 1-9b_mor1744
_cod_depositor_comments 'Adding full bibliography for 7719387--7719420.cif.'
_cod_database_code 7719405
_shelx_shelxl_version_number 2019/3
_chemical_oxdiff_formula 'C42 H44 N10 O10 Fe2 I8'
_chemical_oxdiff_usercomment 'Eoin, EP34'
_shelx_space_group_comment
;
The symmetry employed for this shelxl refinement is uniquely defined
by the following loop, which should always be used as a source of
symmetry information in preference to the above space-group names.
They are only intended as comments.
;
_shelx_estimated_absorpt_t_max 0.518
_shelx_estimated_absorpt_t_min 0.365
_olex2_refinement_description
;
1. Fixed Uiso
 At 1.2 times of:
  All C(H) groups, All C(H,H) groups
2.a Secondary CH2 refined with riding coordinates:
 C29(H29A,H29B), C35(H35A,H35B), C14(H14A,H14B), C8(H8A,H8B), C34(H34A,H34B),
 C13(H13A,H13B), C30(H30A,H30B), C33(H33A,H33B), C11(H11A,H11B), C9(H9A,H9B),
 C12(H12A,H12B), C32(H32A,H32B), C10(H10A,H10B), C31(H31A,H31B)
2.b Aromatic/amide H refined with riding coordinates:
 C15(H15), C17(H17), C36(H36), C26(H26), C28(H28), C7(H7A), C24(H24), C40(H40),
  C5(H5), C19(H19), C3(H3A), C38(H38)
;
_olex2_submission_special_instructions 'No special instructions were received'
_oxdiff_exptl_absorpt_empirical_details
;
Empirical correction (ABSPACK) includes:
- Absorption correction using spherical harmonics
- Frame scaling
;
_oxdiff_exptl_absorpt_empirical_full_max 1.155
_oxdiff_exptl_absorpt_empirical_full_min 0.861

loop_
_space_group_symop_operation_xyz
'x, y, z'
'-x+1/2, y+1/2, -z+1/2'
'-x, -y, -z'
'x-1/2, -y-1/2, z-1/2'

loop_
_atom_site_label
_atom_site_type_symbol
_atom_site_fract_x
_atom_site_fract_y
_atom_site_fract_z
_atom_site_U_iso_or_equiv
_atom_site_adp_type
_atom_site_occupancy
_atom_site_site_symmetry_order
_atom_site_calc_flag
_atom_site_refinement_flags_posn
_atom_site_refinement_flags_adp
_atom_site_refinement_flags_occupancy
_atom_site_disorder_assembly
_atom_site_disorder_group
I5 I 0.88538(2) 0.05080(2) 0.45587(2) 0.01676(3) Uani 1 1 d . . . . .
I1 I 0.07228(2) 0.06067(2) 0.37713(2) 0.01624(3) Uani 1 1 d . . . . .
I2 I 0.36364(2) -0.18317(2) 0.49092(2) 0.01824(3) Uani 1 1 d . . . . .
I7 I 0.86723(2) 0.70881(2) 0.51981(2) 0.01805(3) Uani 1 1 d . . . . .
I8 I 0.56585(2) 0.52610(2) 0.36437(2) 0.02133(3) Uani 1 1 d . . . . .
I6 I 0.57532(2) -0.16927(2) 0.42450(2) 0.02202(3) Uani 1 1 d . . . . .
I4 I 0.39169(2) 0.53117(2) 0.45660(2) 0.02117(3) Uani 1 1 d . . . . .
I3 I 0.06800(2) 0.70121(2) 0.44512(2) 0.02455(3) Uani 1 1 d . . . . .
Fe2 Fe 0.73243(2) 0.28040(2) 0.31093(2) 0.01033(5) Uani 1 1 d . . . . .
Fe1 Fe 0.25077(2) 0.28394(2) 0.31897(2) 0.01145(5) Uani 1 1 d . . . . .
O4 O 0.69948(7) 0.38161(8) 0.35265(6) 0.0142(2) Uani 1 1 d . . . . .
O1 O 0.21508(8) 0.18385(8) 0.36090(5) 0.0136(2) Uani 1 1 d . . . . .
O3 O 0.75516(8) 0.17922(8) 0.36787(5) 0.0138(2) Uani 1 1 d . . . . .
O2 O 0.27152(8) 0.39324(9) 0.36890(6) 0.0146(2) Uani 1 1 d . . . . .
O9 O 0.61445(10) -0.04528(10) 0.23784(7) 0.0274(3) Uani 1 1 d . . . . .
O8 O 0.60341(9) 0.06777(10) 0.17517(6) 0.0242(3) Uani 1 1 d . . . . .
O6 O 0.38544(9) -0.03644(10) 0.30984(7) 0.0260(3) Uani 1 1 d . . . . .
O10 O 0.72299(9) 0.02867(10) 0.23321(7) 0.0278(3) Uani 1 1 d . . . . .
O5 O 0.27678(8) 0.02715(10) 0.24970(7) 0.0242(3) Uani 1 1 d . . . . .
O7 O 0.39359(9) 0.09763(11) 0.27002(8) 0.0317(4) Uani 1 1 d . . . . .
N8 N 0.85364(9) 0.32503(10) 0.35464(6) 0.0127(3) Uani 1 1 d . . . . .
N4 N 0.12766(9) 0.32937(10) 0.29168(6) 0.0135(3) Uani 1 1 d . . . . .
N5 N 0.61596(9) 0.21667(10) 0.27717(6) 0.0127(3) Uani 1 1 d . . . . .
N9 N 0.35271(10) 0.02909(11) 0.27689(7) 0.0183(3) Uani 1 1 d . . . . .
N1 N 0.36933(9) 0.23580(11) 0.36905(7) 0.0157(3) Uani 1 1 d . . . . .
N10 N 0.64596(10) 0.01696(11) 0.21527(7) 0.0182(3) Uani 1 1 d . . . . .
N6 N 0.67691(10) 0.36613(11) 0.23094(7) 0.0145(3) Uani 1 1 d . . . . .
N3 N 0.20043(10) 0.20627(11) 0.23670(7) 0.0159(3) Uani 1 1 d . . . . .
N2 N 0.33163(10) 0.35517(11) 0.27395(7) 0.0177(3) Uani 1 1 d . . . . .
N7 N 0.80048(9) 0.20469(11) 0.26212(7) 0.0136(3) Uani 1 1 d . . . . .
C2 C 0.19837(10) 0.03775(12) 0.40237(7) 0.0122(3) Uani 1 1 d . . . . .
C1 C 0.24805(11) 0.10784(12) 0.38852(7) 0.0117(3) Uani 1 1 d . . . . .
C29 C 0.56313(11) 0.26004(12) 0.22249(8) 0.0147(3) Uani 1 1 d . . . . .
H29A H 0.505025 0.255150 0.221050 0.018 Uiso 1 1 calc R U . . .
H29B H 0.570105 0.228186 0.187180 0.018 Uiso 1 1 calc R U . . .
C16 C 0.14073(11) 0.46302(12) 0.35718(8) 0.0135(3) Uani 1 1 d . . . . .
C15 C 0.09640(11) 0.39900(12) 0.31140(8) 0.0140(3) Uani 1 1 d . . . . .
H15 H 0.039347 0.409257 0.294466 0.017 Uiso 1 1 calc R U . . .
C22 C 0.71634(11) 0.10545(12) 0.37736(7) 0.0125(3) Uani 1 1 d . . . . .
C4 C 0.31477(11) -0.05902(12) 0.44756(8) 0.0138(3) Uani 1 1 d . . . . .
C27 C 0.63254(11) 0.08899(12) 0.34775(8) 0.0133(3) Uani 1 1 d . . . . .
C17 C 0.09522(11) 0.53302(13) 0.37465(8) 0.0156(3) Uani 1 1 d . . . . .
H17 H 0.037606 0.536026 0.357097 0.019 Uiso 1 1 calc R U . . .
C20 C 0.26405(11) 0.52821(12) 0.42424(8) 0.0144(3) Uani 1 1 d . . . . .
C25 C 0.63527(12) -0.05196(12) 0.40404(8) 0.0157(3) Uani 1 1 d . . . . .
C36 C 0.87695(11) 0.38929(12) 0.39410(8) 0.0135(3) Uani 1 1 d . . . . .
H36 H 0.934034 0.394970 0.413313 0.016 Uiso 1 1 calc R U . . .
C26 C 0.59222(11) 0.01105(12) 0.36201(8) 0.0152(3) Uani 1 1 d . . . . .
H26 H 0.535525 0.001886 0.342728 0.018 Uiso 1 1 calc R U . . .
C28 C 0.58700(11) 0.14631(12) 0.29847(8) 0.0135(3) Uani 1 1 d . . . . .
H28 H 0.531126 0.130986 0.280236 0.016 Uiso 1 1 calc R U . . .
C42 C 0.73734(11) 0.44871(12) 0.38787(7) 0.0124(3) Uani 1 1 d . . . . .
C21 C 0.22694(11) 0.45803(12) 0.38265(7) 0.0122(3) Uani 1 1 d . . . . .
C35 C 0.91742(11) 0.27168(13) 0.33892(8) 0.0164(3) Uani 1 1 d . . . . .
H35A H 0.961884 0.255413 0.375398 0.020 Uiso 1 1 calc R U . . .
H35B H 0.940976 0.310111 0.313372 0.020 Uiso 1 1 calc R U . . .
C18 C 0.13434(11) 0.59708(12) 0.41718(8) 0.0159(3) Uani 1 1 d . . . . .
C14 C 0.07259(11) 0.27521(13) 0.24261(8) 0.0177(4) Uani 1 1 d . . . . .
H14A H 0.058587 0.312244 0.205513 0.021 Uiso 1 1 calc R U . . .
H14B H 0.021328 0.260580 0.251722 0.021 Uiso 1 1 calc R U . . .
C8 C 0.43425(12) 0.29966(13) 0.36501(9) 0.0195(4) Uani 1 1 d . . . . .
H8A H 0.488511 0.269744 0.381017 0.023 Uiso 1 1 calc R U . . .
H8B H 0.433519 0.357403 0.387846 0.023 Uiso 1 1 calc R U . . .
C6 C 0.33330(11) 0.09068(12) 0.40693(8) 0.0133(3) Uani 1 1 d . . . . .
C41 C 0.69243(11) 0.52212(12) 0.40340(8) 0.0139(3) Uani 1 1 d . . . . .
C39 C 0.81425(11) 0.59588(12) 0.46484(8) 0.0142(3) Uani 1 1 d . . . . .
C7 C 0.38992(11) 0.15915(13) 0.39755(8) 0.0161(3) Uani 1 1 d . . . . .
H7A H 0.446682 0.146362 0.413741 0.019 Uiso 1 1 calc R U . . .
C24 C 0.71905(12) -0.04089(12) 0.43194(8) 0.0150(3) Uani 1 1 d . . . . .
H24 H 0.748617 -0.085737 0.459864 0.018 Uiso 1 1 calc R U . . .
C40 C 0.72922(11) 0.59376(12) 0.44124(8) 0.0150(3) Uani 1 1 d . . . . .
H40 H 0.696900 0.641176 0.451100 0.018 Uiso 1 1 calc R U . . .
C5 C 0.36594(11) 0.00770(12) 0.43606(8) 0.0148(3) Uani 1 1 d . . . . .
H5 H 0.423318 -0.002578 0.447889 0.018 Uiso 1 1 calc R U . . .
C34 C 0.88054(11) 0.18305(12) 0.30618(8) 0.0150(3) Uani 1 1 d . . . . .
H34A H 0.917968 0.156493 0.285734 0.018 Uiso 1 1 calc R U . . .
H34B H 0.873076 0.136209 0.334887 0.018 Uiso 1 1 calc R U . . .
C37 C 0.82369(11) 0.45385(12) 0.41186(8) 0.0127(3) Uani 1 1 d . . . . .
C19 C 0.21923(11) 0.59574(12) 0.44220(8) 0.0159(3) Uani 1 1 d . . . . .
H19 H 0.245801 0.640683 0.471192 0.019 Uiso 1 1 calc R U . . .
C13 C 0.11513(12) 0.18516(13) 0.23453(8) 0.0185(4) Uani 1 1 d . . . . .
H13A H 0.114854 0.140466 0.266399 0.022 Uiso 1 1 calc R U . . .
H13B H 0.085677 0.156354 0.195872 0.022 Uiso 1 1 calc R U . . .
C3 C 0.23048(11) -0.04458(12) 0.43091(7) 0.0131(3) Uani 1 1 d . . . . .
H3A H 0.195458 -0.090570 0.439023 0.016 Uiso 1 1 calc R U . . .
C30 C 0.58795(11) 0.36162(13) 0.22313(8) 0.0171(4) Uani 1 1 d . . . . .
H30A H 0.557089 0.391999 0.185353 0.021 Uiso 1 1 calc R U . . .
H30B H 0.575508 0.394776 0.256103 0.021 Uiso 1 1 calc R U . . .
C23 C 0.75838(11) 0.03639(12) 0.41832(7) 0.0136(3) Uani 1 1 d . . . . .
C38 C 0.86114(11) 0.52717(12) 0.45014(8) 0.0142(3) Uani 1 1 d . . . . .
H38 H 0.919032 0.529394 0.465969 0.017 Uiso 1 1 calc R U . . .
C33 C 0.81081(12) 0.24060(14) 0.20593(8) 0.0179(4) Uani 1 1 d . . . . .
H33A H 0.838448 0.192717 0.188663 0.021 Uiso 1 1 calc R U . . .
H33B H 0.845987 0.296814 0.214452 0.021 Uiso 1 1 calc R U . . .
C11 C 0.28665(13) 0.26980(14) 0.17722(8) 0.0205(4) Uani 1 1 d . . . . .
H11A H 0.287472 0.274916 0.135636 0.025 Uiso 1 1 calc R U . . .
H11B H 0.326584 0.221207 0.197124 0.025 Uiso 1 1 calc R U . . .
C9 C 0.41705(12) 0.32172(14) 0.29990(9) 0.0205(4) Uani 1 1 d . . . . .
H9A H 0.455521 0.370321 0.295060 0.025 Uiso 1 1 calc R U . . .
H9B H 0.425593 0.265063 0.278560 0.025 Uiso 1 1 calc R U . . .
C12 C 0.20190(13) 0.24040(14) 0.17754(8) 0.0211(4) Uani 1 1 d . . . . .
H12A H 0.164269 0.294200 0.165656 0.025 Uiso 1 1 calc R U . . .
H12B H 0.181755 0.190332 0.147824 0.025 Uiso 1 1 calc R U . . .
C32 C 0.72924(12) 0.26501(14) 0.16141(8) 0.0190(4) Uani 1 1 d . . . . .
H32A H 0.688950 0.215965 0.162169 0.023 Uiso 1 1 calc R U . . .
H32B H 0.735303 0.266007 0.121086 0.023 Uiso 1 1 calc R U . . .
C10 C 0.31218(13) 0.36255(14) 0.20844(8) 0.0209(4) Uani 1 1 d . . . . .
H10A H 0.360815 0.386231 0.198783 0.025 Uiso 1 1 calc R U . . .
H10B H 0.267441 0.408301 0.193350 0.025 Uiso 1 1 calc R U . . .
C31 C 0.69693(12) 0.35886(14) 0.17394(8) 0.0194(4) Uani 1 1 d . . . . .
H31A H 0.738190 0.407103 0.173863 0.023 Uiso 1 1 calc R U . . .
H31B H 0.646997 0.373496 0.140968 0.023 Uiso 1 1 calc R U . . .
H7 H 0.7728(14) 0.1529(16) 0.2530(10) 0.017(5) Uiso 1 1 d . . . . .
H3 H 0.2284(14) 0.1547(17) 0.2432(10) 0.018(6) Uiso 1 1 d . . . . .
H6 H 0.6954(14) 0.4181(17) 0.2451(10) 0.019(6) Uiso 1 1 d . . . . .
H2 H 0.3281(16) 0.410(2) 0.2881(12) 0.037(7) Uiso 1 1 d . . . . .

loop_
_atom_site_aniso_label
_atom_site_aniso_U_11
_atom_site_aniso_U_22
_atom_site_aniso_U_33
_atom_site_aniso_U_23
_atom_site_aniso_U_13
_atom_site_aniso_U_12
I5 0.01484(6) 0.01957(6) 0.01398(5) 0.00230(4) 0.00156(4) 0.00111(4)
I1 0.01019(5) 0.01798(6) 0.01983(6) 0.00343(4) 0.00347(4) 0.00033(4)
I2 0.01803(6) 0.01532(5) 0.01977(6) 0.00499(4) 0.00334(5) 0.00353(4)
I7 0.01891(6) 0.01615(5) 0.01629(5) -0.00567(4) 0.00116(4) -0.00207(4)
I8 0.01063(5) 0.02094(6) 0.03071(7) -0.00865(5) 0.00375(5) -0.00008(4)
I6 0.02798(7) 0.01797(6) 0.01901(6) 0.00368(5) 0.00551(5) -0.00887(5)
I4 0.01285(6) 0.02043(6) 0.02611(6) -0.00541(5) -0.00021(5) 0.00010(4)
I3 0.02795(7) 0.02514(6) 0.02058(6) -0.00364(5) 0.00740(5) 0.01220(5)
Fe2 0.01001(11) 0.00984(11) 0.01092(11) -0.00005(9) 0.00283(9) -0.00027(9)
Fe1 0.01232(12) 0.01073(11) 0.01159(11) -0.00030(9) 0.00405(9) -0.00046(9)
O4 0.0117(6) 0.0131(6) 0.0175(6) -0.0046(5) 0.0042(5) -0.0014(5)
O1 0.0119(6) 0.0130(6) 0.0156(6) 0.0032(5) 0.0037(5) 0.0008(5)
O3 0.0137(6) 0.0130(6) 0.0137(6) 0.0024(5) 0.0025(5) -0.0023(5)
O2 0.0125(6) 0.0143(6) 0.0161(6) -0.0021(5) 0.0030(5) 0.0016(5)
O9 0.0357(9) 0.0200(7) 0.0308(8) -0.0043(6) 0.0167(7) -0.0071(6)
O8 0.0217(7) 0.0226(7) 0.0266(7) -0.0008(6) 0.0047(6) 0.0045(6)
O6 0.0300(8) 0.0219(7) 0.0254(7) 0.0013(6) 0.0075(6) 0.0075(6)
O10 0.0156(7) 0.0155(7) 0.0468(9) -0.0047(6) 0.0010(6) 0.0004(5)
O5 0.0159(7) 0.0190(7) 0.0353(8) -0.0028(6) 0.0045(6) -0.0015(5)
O7 0.0235(8) 0.0224(7) 0.0467(10) -0.0006(7) 0.0068(7) -0.0083(6)
N8 0.0115(7) 0.0131(7) 0.0141(7) 0.0012(5) 0.0048(6) 0.0014(5)
N4 0.0140(7) 0.0145(7) 0.0113(7) 0.0002(5) 0.0026(6) -0.0024(6)
N5 0.0126(7) 0.0129(7) 0.0118(7) 0.0002(5) 0.0026(6) 0.0011(5)
N9 0.0188(8) 0.0166(7) 0.0201(8) -0.0065(6) 0.0069(6) 0.0002(6)
N1 0.0123(7) 0.0162(7) 0.0198(8) 0.0001(6) 0.0068(6) -0.0015(6)
N10 0.0179(8) 0.0148(7) 0.0218(8) -0.0074(6) 0.0060(6) -0.0003(6)
N6 0.0161(8) 0.0122(7) 0.0148(7) 0.0014(6) 0.0041(6) -0.0005(6)
N3 0.0198(8) 0.0137(7) 0.0145(7) -0.0008(6) 0.0056(6) 0.0004(6)
N2 0.0238(9) 0.0149(7) 0.0168(8) -0.0011(6) 0.0097(6) -0.0016(6)
N7 0.0141(7) 0.0129(7) 0.0140(7) -0.0006(6) 0.0046(6) -0.0008(6)
C2 0.0099(8) 0.0154(8) 0.0111(7) -0.0010(6) 0.0029(6) 0.0009(6)
C1 0.0141(8) 0.0123(8) 0.0089(7) -0.0012(6) 0.0036(6) 0.0004(6)
C29 0.0117(8) 0.0164(8) 0.0141(8) 0.0029(7) 0.0012(6) 0.0011(6)
C16 0.0149(8) 0.0126(8) 0.0135(8) 0.0015(6) 0.0051(7) -0.0002(6)
C15 0.0114(8) 0.0155(8) 0.0137(8) 0.0035(6) 0.0019(6) -0.0019(6)
C22 0.0158(8) 0.0124(8) 0.0106(8) -0.0012(6) 0.0061(6) -0.0003(6)
C4 0.0169(9) 0.0117(8) 0.0122(8) 0.0015(6) 0.0035(7) 0.0039(6)
C27 0.0156(8) 0.0129(8) 0.0120(8) -0.0010(6) 0.0054(6) -0.0004(6)
C17 0.0139(8) 0.0169(8) 0.0168(8) 0.0028(7) 0.0059(7) 0.0020(7)
C20 0.0132(8) 0.0150(8) 0.0142(8) 0.0006(6) 0.0031(7) -0.0003(6)
C25 0.0216(9) 0.0128(8) 0.0141(8) -0.0001(6) 0.0077(7) -0.0040(7)
C36 0.0111(8) 0.0152(8) 0.0134(8) 0.0019(6) 0.0028(6) -0.0007(6)
C26 0.0163(9) 0.0163(8) 0.0140(8) -0.0025(7) 0.0062(7) -0.0027(7)
C28 0.0115(8) 0.0159(8) 0.0131(8) -0.0019(6) 0.0039(6) -0.0003(6)
C42 0.0132(8) 0.0124(8) 0.0117(8) 0.0006(6) 0.0041(6) -0.0021(6)
C21 0.0138(8) 0.0118(8) 0.0114(8) 0.0019(6) 0.0044(6) 0.0006(6)
C35 0.0111(8) 0.0179(8) 0.0203(9) -0.0026(7) 0.0049(7) 0.0018(7)
C18 0.0186(9) 0.0140(8) 0.0172(8) 0.0013(7) 0.0087(7) 0.0045(7)
C14 0.0151(9) 0.0202(9) 0.0157(8) -0.0037(7) 0.0016(7) -0.0043(7)
C8 0.0144(9) 0.0180(9) 0.0259(10) 0.0013(7) 0.0060(7) -0.0025(7)
C6 0.0134(8) 0.0137(8) 0.0126(8) -0.0011(6) 0.0036(6) -0.0003(6)
C41 0.0106(8) 0.0150(8) 0.0161(8) -0.0007(6) 0.0040(6) -0.0008(6)
C39 0.0172(9) 0.0122(8) 0.0126(8) -0.0016(6) 0.0035(7) -0.0031(6)
C7 0.0112(8) 0.0182(9) 0.0190(9) -0.0002(7) 0.0048(7) 0.0010(7)
C24 0.0211(9) 0.0132(8) 0.0116(8) 0.0000(6) 0.0061(7) 0.0014(7)
C40 0.0161(9) 0.0129(8) 0.0169(8) -0.0011(6) 0.0062(7) 0.0004(6)
C5 0.0129(8) 0.0162(8) 0.0146(8) -0.0006(7) 0.0030(7) 0.0024(7)
C34 0.0132(8) 0.0143(8) 0.0177(8) 0.0005(7) 0.0051(7) 0.0037(6)
C37 0.0131(8) 0.0118(8) 0.0129(8) 0.0004(6) 0.0034(6) -0.0008(6)
C19 0.0194(9) 0.0141(8) 0.0144(8) -0.0010(6) 0.0052(7) -0.0003(7)
C13 0.0210(9) 0.0174(9) 0.0158(8) -0.0036(7) 0.0036(7) -0.0062(7)
C3 0.0149(8) 0.0139(8) 0.0110(8) -0.0006(6) 0.0048(6) -0.0003(6)
C30 0.0157(9) 0.0154(8) 0.0189(9) 0.0022(7) 0.0034(7) 0.0039(7)
C23 0.0134(8) 0.0160(8) 0.0107(8) -0.0011(6) 0.0028(6) 0.0004(6)
C38 0.0128(8) 0.0148(8) 0.0140(8) -0.0005(6) 0.0023(6) -0.0016(6)
C33 0.0182(9) 0.0231(9) 0.0144(8) 0.0000(7) 0.0079(7) 0.0000(7)
C11 0.0259(10) 0.0219(9) 0.0158(9) -0.0005(7) 0.0095(8) 0.0015(8)
C9 0.0197(10) 0.0198(9) 0.0250(10) -0.0015(8) 0.0110(8) -0.0045(7)
C12 0.0253(10) 0.0258(10) 0.0121(8) -0.0011(7) 0.0057(7) 0.0002(8)
C32 0.0218(10) 0.0228(9) 0.0132(8) -0.0005(7) 0.0063(7) -0.0016(8)
C10 0.0280(11) 0.0193(9) 0.0186(9) 0.0037(7) 0.0121(8) 0.0008(8)
C31 0.0218(10) 0.0225(9) 0.0146(8) 0.0054(7) 0.0065(7) 0.0018(7)

loop_
_atom_type_symbol
_atom_type_description
_atom_type_scat_dispersion_real
_atom_type_scat_dispersion_imag
_atom_type_scat_source
C C 0.0033 0.0016 'International Tables Vol C Tables 4.2.6.8 and 6.1.1.4'
H H 0.0000 0.0000 'International Tables Vol C Tables 4.2.6.8 and 6.1.1.4'
N N 0.0061 0.0033 'International Tables Vol C Tables 4.2.6.8 and 6.1.1.4'
O O 0.0106 0.0060 'International Tables Vol C Tables 4.2.6.8 and 6.1.1.4'
Fe Fe 0.3463 0.8444 'International Tables Vol C Tables 4.2.6.8 and 6.1.1.4'
I I -0.4742 1.8119 'International Tables Vol C Tables 4.2.6.8 and 6.1.1.4'

loop_
_exptl_crystal_face_index_h
_exptl_crystal_face_index_k
_exptl_crystal_face_index_l
_exptl_crystal_face_perp_dist
-4 20 8 0.0997
-2 -5 32 0.0765
24 4 -9 0.0936
9 -15 14 0.1162
-3 16 -17 0.1083
-2 4 32 0.0633
-24 -2 8 0.0985
24 3 -5 0.0870
2 -14 23 0.1061
-11 -9 29 0.0896
4 -19 -12 0.1242
-14 -11 -14 0.0869
-17 11 -8 0.0581
0 7 -30 0.0791
-11 4 -22 0.0603
-10 -18 -2 0.1146
13 2 20 0.0946
-18 12 18 0.0390
17 -14 -12 0.1146
1 -2 -32 0.0756
-15 -14 18 0.1009
16 3 -30 0.0990

loop_
_geom_angle_atom_site_label_1
_geom_angle_atom_site_label_2
_geom_angle_atom_site_label_3
_geom_angle
_geom_angle_site_symmetry_1
_geom_angle_site_symmetry_3
_geom_angle_publ_flag
O4 Fe2 O3 103.63(5) . . ?
O4 Fe2 N8 85.47(5) . . ?
O4 Fe2 N5 97.27(5) . . ?
O4 Fe2 N6 84.42(6) . . ?
O4 Fe2 N7 159.48(6) . . ?
O3 Fe2 N8 85.79(5) . . ?
O3 Fe2 N5 84.66(5) . . ?
O3 Fe2 N6 162.44(6) . . ?
O3 Fe2 N7 88.16(6) . . ?
N8 Fe2 N6 110.65(6) . . ?
N8 Fe2 N7 78.61(6) . . ?
N5 Fe2 N8 170.44(6) . . ?
N5 Fe2 N6 78.79(6) . . ?
N5 Fe2 N7 100.55(6) . . ?
N7 Fe2 N6 89.12(6) . . ?
O1 Fe1 N4 86.68(5) . . ?
O1 Fe1 N1 82.76(6) . . ?
O1 Fe1 N3 88.70(6) . . ?
O1 Fe1 N2 156.40(6) . . ?
O2 Fe1 O1 108.37(5) . . ?
O2 Fe1 N4 85.31(5) . . ?
O2 Fe1 N1 87.44(6) . . ?
O2 Fe1 N3 155.62(6) . . ?
O2 Fe1 N2 83.96(6) . . ?
N4 Fe1 N1 164.62(6) . . ?
N4 Fe1 N3 78.27(6) . . ?
N4 Fe1 N2 114.93(6) . . ?
N1 Fe1 N3 112.50(6) . . ?
N1 Fe1 N2 77.66(6) . . ?
N3 Fe1 N2 86.76(6) . . ?
C42 O4 Fe2 135.28(11) . . ?
C1 O1 Fe1 135.50(11) . . ?
C22 O3 Fe2 136.12(11) . . ?
C21 O2 Fe1 135.80(11) . . ?
C36 N8 Fe2 127.77(12) . . ?
C36 N8 C35 117.64(15) . . ?
C35 N8 Fe2 114.52(11) . . ?
C15 N4 Fe1 128.06(12) . . ?
C15 N4 C14 117.09(15) . . ?
C14 N4 Fe1 114.82(11) . . ?
C29 N5 Fe2 114.04(11) . . ?
C28 N5 Fe2 128.29(12) . . ?
C28 N5 C29 117.67(15) . . ?
O6 N9 O5 120.14(16) . . ?
O6 N9 O7 120.88(17) . . ?
O7 N9 O5 118.98(17) . . ?
C8 N1 Fe1 112.17(11) . . ?
C7 N1 Fe1 129.28(13) . . ?
C7 N1 C8 118.39(16) . . ?
O9 N10 O10 119.69(17) . . ?
O8 N10 O9 121.09(17) . . ?
O8 N10 O10 119.22(17) . . ?
Fe2 N6 H6 98.0(16) . . ?
C30 N6 Fe2 104.00(11) . . ?
C30 N6 C31 113.31(15) . . ?
C30 N6 H6 109.8(16) . . ?
C31 N6 Fe2 125.12(12) . . ?
C31 N6 H6 105.0(16) . . ?
Fe1 N3 H3 103.2(15) . . ?
C13 N3 Fe1 104.77(11) . . ?
C13 N3 C12 109.49(15) . . ?
C13 N3 H3 108.7(15) . . ?
C12 N3 Fe1 123.73(12) . . ?
C12 N3 H3 106.2(15) . . ?
Fe1 N2 H2 96.0(18) . . ?
C9 N2 Fe1 109.49(11) . . ?
C9 N2 H2 108.1(18) . . ?
C10 N2 Fe1 123.60(13) . . ?
C10 N2 C9 109.52(15) . . ?
C10 N2 H2 108.6(18) . . ?
Fe2 N7 H7 102.5(15) . . ?
C34 N7 Fe2 105.38(10) . . ?
C34 N7 C33 111.32(14) . . ?
C34 N7 H7 108.3(15) . . ?
C33 N7 Fe2 122.24(11) . . ?
C33 N7 H7 106.2(15) . . ?
C1 C2 I1 117.78(12) . . ?
C3 C2 I1 119.77(13) . . ?
C3 C2 C1 122.44(16) . . ?
O1 C1 C2 120.38(16) . . ?
O1 C1 C6 123.27(16) . . ?
C6 C1 C2 116.34(15) . . ?
N5 C29 H29A 110.2 . . ?
N5 C29 H29B 110.2 . . ?
N5 C29 C30 107.48(14) . . ?
H29A C29 H29B 108.5 . . ?
C30 C29 H29A 110.2 . . ?
C30 C29 H29B 110.2 . . ?
C17 C16 C15 117.31(16) . . ?
C17 C16 C21 120.74(16) . . ?
C21 C16 C15 121.93(16) . . ?
N4 C15 C16 125.52(16) . . ?
N4 C15 H15 117.2 . . ?
C16 C15 H15 117.2 . . ?
O3 C22 C27 123.05(16) . . ?
O3 C22 C23 120.14(16) . . ?
C27 C22 C23 116.80(16) . . ?
C5 C4 I2 120.01(13) . . ?
C5 C4 C3 120.62(16) . . ?
C3 C4 I2 119.37(13) . . ?
C22 C27 C28 121.56(16) . . ?
C26 C27 C22 120.90(16) . . ?
C26 C27 C28 117.32(16) . . ?
C16 C17 H17 120.1 . . ?
C18 C17 C16 119.89(17) . . ?
C18 C17 H17 120.1 . . ?
C21 C20 I4 117.97(13) . . ?
C19 C20 I4 119.56(13) . . ?
C19 C20 C21 122.43(17) . . ?
C26 C25 I6 119.78(14) . . ?
C26 C25 C24 120.99(16) . . ?
C24 C25 I6 119.19(13) . . ?
N8 C36 H36 117.2 . . ?
N8 C36 C37 125.66(16) . . ?
C37 C36 H36 117.2 . . ?
C27 C26 H26 120.1 . . ?
C25 C26 C27 119.82(17) . . ?
C25 C26 H26 120.1 . . ?
N5 C28 C27 125.43(16) . . ?
N5 C28 H28 117.3 . . ?
C27 C28 H28 117.3 . . ?
O4 C42 C41 120.43(16) . . ?
O4 C42 C37 123.30(16) . . ?
C41 C42 C37 116.26(15) . . ?
O2 C21 C16 122.99(16) . . ?
O2 C21 C20 120.28(16) . . ?
C20 C21 C16 116.73(16) . . ?
N8 C35 H35A 109.8 . . ?
N8 C35 H35B 109.8 . . ?
N8 C35 C34 109.59(14) . . ?
H35A C35 H35B 108.2 . . ?
C34 C35 H35A 109.8 . . ?
C34 C35 H35B 109.8 . . ?
C17 C18 I3 120.83(14) . . ?
C17 C18 C19 120.99(17) . . ?
C19 C18 I3 118.17(13) . . ?
N4 C14 H14A 109.9 . . ?
N4 C14 H14B 109.9 . . ?
N4 C14 C13 109.12(15) . . ?
H14A C14 H14B 108.3 . . ?
C13 C14 H14A 109.9 . . ?
C13 C14 H14B 109.9 . . ?
N1 C8 H8A 110.5 . . ?
N1 C8 H8B 110.5 . . ?
N1 C8 C9 106.25(15) . . ?
H8A C8 H8B 108.7 . . ?
C9 C8 H8A 110.5 . . ?
C9 C8 H8B 110.5 . . ?
C1 C6 C7 121.04(16) . . ?
C5 C6 C1 121.30(16) . . ?
C5 C6 C7 117.65(16) . . ?
C42 C41 I8 118.75(12) . . ?
C40 C41 I8 118.38(13) . . ?
C40 C41 C42 122.80(16) . . ?
C40 C39 I7 117.87(13) . . ?
C38 C39 I7 121.92(13) . . ?
C38 C39 C40 120.16(16) . . ?
N1 C7 C6 124.90(17) . . ?
N1 C7 H7A 117.6 . . ?
C6 C7 H7A 117.6 . . ?
C25 C24 H24 120.5 . . ?
C23 C24 C25 119.06(16) . . ?
C23 C24 H24 120.5 . . ?
C41 C40 C39 119.45(17) . . ?
C41 C40 H40 120.3 . . ?
C39 C40 H40 120.3 . . ?
C4 C5 C6 120.06(16) . . ?
C4 C5 H5 120.0 . . ?
C6 C5 H5 120.0 . . ?
N7 C34 C35 109.64(14) . . ?
N7 C34 H34A 109.7 . . ?
N7 C34 H34B 109.7 . . ?
C35 C34 H34A 109.7 . . ?
C35 C34 H34B 109.7 . . ?
H34A C34 H34B 108.2 . . ?
C42 C37 C36 121.70(16) . . ?
C38 C37 C36 117.23(16) . . ?
C38 C37 C42 120.86(16) . . ?
C20 C19 C18 119.12(17) . . ?
C20 C19 H19 120.4 . . ?
C18 C19 H19 120.4 . . ?
N3 C13 C14 109.23(15) . . ?
N3 C13 H13A 109.8 . . ?
N3 C13 H13B 109.8 . . ?
C14 C13 H13A 109.8 . . ?
C14 C13 H13B 109.8 . . ?
H13A C13 H13B 108.3 . . ?
C2 C3 C4 119.22(16) . . ?
C2 C3 H3A 120.4 . . ?
C4 C3 H3A 120.4 . . ?
N6 C30 C29 108.60(14) . . ?
N6 C30 H30A 110.0 . . ?
N6 C30 H30B 110.0 . . ?
C29 C30 H30A 110.0 . . ?
C29 C30 H30B 110.0 . . ?
H30A C30 H30B 108.4 . . ?
C22 C23 I5 117.86(13) . . ?
C24 C23 I5 119.82(13) . . ?
C24 C23 C22 122.25(16) . . ?
C39 C38 C37 120.43(17) . . ?
C39 C38 H38 119.8 . . ?
C37 C38 H38 119.8 . . ?
N7 C33 H33A 109.3 . . ?
N7 C33 H33B 109.3 . . ?
N7 C33 C32 111.41(15) . . ?
H33A C33 H33B 108.0 . . ?
C32 C33 H33A 109.3 . . ?
C32 C33 H33B 109.3 . . ?
H11A C11 H11B 107.9 . . ?
C12 C11 H11A 109.2 . . ?
C12 C11 H11B 109.2 . . ?
C12 C11 C10 112.09(16) . . ?
C10 C11 H11A 109.2 . . ?
C10 C11 H11B 109.2 . . ?
N2 C9 C8 110.54(16) . . ?
N2 C9 H9A 109.5 . . ?
N2 C9 H9B 109.5 . . ?
C8 C9 H9A 109.5 . . ?
C8 C9 H9B 109.5 . . ?
H9A C9 H9B 108.1 . . ?
N3 C12 C11 112.72(16) . . ?
N3 C12 H12A 109.0 . . ?
N3 C12 H12B 109.0 . . ?
C11 C12 H12A 109.0 . . ?
C11 C12 H12B 109.0 . . ?
H12A C12 H12B 107.8 . . ?
C33 C32 H32A 109.1 . . ?
C33 C32 H32B 109.1 . . ?
C33 C32 C31 112.61(16) . . ?
H32A C32 H32B 107.8 . . ?
C31 C32 H32A 109.1 . . ?
C31 C32 H32B 109.1 . . ?
N2 C10 C11 112.62(15) . . ?
N2 C10 H10A 109.1 . . ?
N2 C10 H10B 109.1 . . ?
C11 C10 H10A 109.1 . . ?
C11 C10 H10B 109.1 . . ?
H10A C10 H10B 107.8 . . ?
N6 C31 C32 115.86(15) . . ?
N6 C31 H31A 108.3 . . ?
N6 C31 H31B 108.3 . . ?
C32 C31 H31A 108.3 . . ?
C32 C31 H31B 108.3 . . ?
H31A C31 H31B 107.4 . . ?

loop_
_geom_bond_atom_site_label_1
_geom_bond_atom_site_label_2
_geom_bond_distance
_geom_bond_site_symmetry_2
_geom_bond_publ_flag
I5 C23 2.0990(18) . ?
I1 C2 2.0889(17) . ?
I2 C4 2.0967(17) . ?
I7 C39 2.1013(17) . ?
I8 C41 2.0873(18) . ?
I6 C25 2.1026(18) . ?
I4 C20 2.0900(18) . ?
I3 C18 2.1016(18) . ?
Fe2 O4 1.9326(12) . ?
Fe2 O3 1.9355(12) . ?
Fe2 N8 2.1209(15) . ?
Fe2 N5 2.1208(15) . ?
Fe2 N6 2.2130(15) . ?
Fe2 N7 2.1661(15) . ?
Fe1 O1 1.9452(12) . ?
Fe1 O2 1.9280(13) . ?
Fe1 N4 2.1159(15) . ?
Fe1 N1 2.1341(16) . ?
Fe1 N3 2.1786(15) . ?
Fe1 N2 2.2359(16) . ?
O4 C42 1.308(2) . ?
O1 C1 1.307(2) . ?
O3 C22 1.305(2) . ?
O2 C21 1.306(2) . ?
O9 N10 1.244(2) . ?
O8 N10 1.241(2) . ?
O6 N9 1.240(2) . ?
O10 N10 1.271(2) . ?
O5 N9 1.266(2) . ?
O7 N9 1.246(2) . ?
N8 C36 1.285(2) . ?
N8 C35 1.473(2) . ?
N4 C15 1.286(2) . ?
N4 C14 1.475(2) . ?
N5 C29 1.472(2) . ?
N5 C28 1.292(2) . ?
N1 C8 1.467(2) . ?
N1 C7 1.281(2) . ?
N6 C30 1.483(2) . ?
N6 C31 1.492(2) . ?
N6 H6 0.84(2) . ?
N3 C13 1.481(2) . ?
N3 C12 1.489(2) . ?
N3 H3 0.87(2) . ?
N2 C9 1.486(3) . ?
N2 C10 1.485(2) . ?
N2 H2 0.86(3) . ?
N7 C34 1.483(2) . ?
N7 C33 1.485(2) . ?
N7 H7 0.87(2) . ?
C2 C1 1.419(2) . ?
C2 C3 1.387(2) . ?
C1 C6 1.416(2) . ?
C29 H29A 0.9900 . ?
C29 H29B 0.9900 . ?
C29 C30 1.515(2) . ?
C16 C15 1.446(2) . ?
C16 C17 1.408(2) . ?
C16 C21 1.420(2) . ?
C15 H15 0.9500 . ?
C22 C27 1.415(2) . ?
C22 C23 1.419(2) . ?
C4 C5 1.380(3) . ?
C4 C3 1.395(2) . ?
C27 C26 1.408(2) . ?
C27 C28 1.445(2) . ?
C17 H17 0.9500 . ?
C17 C18 1.376(3) . ?
C20 C21 1.415(2) . ?
C20 C19 1.381(3) . ?
C25 C26 1.379(3) . ?
C25 C24 1.397(3) . ?
C36 H36 0.9500 . ?
C36 C37 1.449(2) . ?
C26 H26 0.9500 . ?
C28 H28 0.9500 . ?
C42 C41 1.417(2) . ?
C42 C37 1.419(2) . ?
C35 H35A 0.9900 . ?
C35 H35B 0.9900 . ?
C35 C34 1.521(2) . ?
C18 C19 1.396(3) . ?
C14 H14A 0.9900 . ?
C14 H14B 0.9900 . ?
C14 C13 1.523(3) . ?
C8 H8A 0.9900 . ?
C8 H8B 0.9900 . ?
C8 C9 1.510(3) . ?
C6 C7 1.445(2) . ?
C6 C5 1.403(2) . ?
C41 C40 1.382(2) . ?
C39 C40 1.395(3) . ?
C39 C38 1.381(3) . ?
C7 H7A 0.9500 . ?
C24 H24 0.9500 . ?
C24 C23 1.385(2) . ?
C40 H40 0.9500 . ?
C5 H5 0.9500 . ?
C34 H34A 0.9900 . ?
C34 H34B 0.9900 . ?
C37 C38 1.408(2) . ?
C19 H19 0.9500 . ?
C13 H13A 0.9900 . ?
C13 H13B 0.9900 . ?
C3 H3A 0.9500 . ?
C30 H30A 0.9900 . ?
C30 H30B 0.9900 . ?
C38 H38 0.9500 . ?
C33 H33A 0.9900 . ?
C33 H33B 0.9900 . ?
C33 C32 1.515(3) . ?
C11 H11A 0.9900 . ?
C11 H11B 0.9900 . ?
C11 C12 1.517(3) . ?
C11 C10 1.519(3) . ?
C9 H9A 0.9900 . ?
C9 H9B 0.9900 . ?
C12 H12A 0.9900 . ?
C12 H12B 0.9900 . ?
C32 H32A 0.9900 . ?
C32 H32B 0.9900 . ?
C32 C31 1.518(3) . ?
C10 H10A 0.9900 . ?
C10 H10B 0.9900 . ?
C31 H31A 0.9900 . ?
C31 H31B 0.9900 . ?

loop_
_geom_torsion_atom_site_label_1
_geom_torsion_atom_site_label_2
_geom_torsion_atom_site_label_3
_geom_torsion_atom_site_label_4
_geom_torsion
_geom_torsion_site_symmetry_1
_geom_torsion_site_symmetry_2
_geom_torsion_site_symmetry_3
_geom_torsion_site_symmetry_4
_geom_torsion_publ_flag
I1 C2 C1 O1 0.0(2) . . . . ?
I1 C2 C1 C6 179.20(12) . . . . ?
I1 C2 C3 C4 -179.98(12) . . . . ?
I2 C4 C5 C6 179.84(13) . . . . ?
I2 C4 C3 C2 179.83(12) . . . . ?
I7 C39 C40 C41 177.96(13) . . . . ?
I7 C39 C38 C37 -178.22(13) . . . . ?
I8 C41 C40 C39 -175.86(13) . . . . ?
I6 C25 C26 C27 -179.21(13) . . . . ?
I6 C25 C24 C23 179.92(13) . . . . ?
I4 C20 C21 O2 5.3(2) . . . . ?
I4 C20 C21 C16 -174.17(12) . . . . ?
I4 C20 C19 C18 175.53(13) . . . . ?
I3 C18 C19 C20 -179.66(13) . . . . ?
Fe2 O4 C42 C41 169.29(12) . . . . ?
Fe2 O4 C42 C37 -9.8(3) . . . . ?
Fe2 O3 C22 C27 -10.1(3) . . . . ?
Fe2 O3 C22 C23 168.98(12) . . . . ?
Fe2 N8 C36 C37 -8.5(3) . . . . ?
Fe2 N8 C35 C34 -13.45(18) . . . . ?
Fe2 N5 C29 C30 -27.91(17) . . . . ?
Fe2 N5 C28 C27 -7.0(3) . . . . ?
Fe2 N6 C30 C29 -52.88(15) . . . . ?
Fe2 N6 C31 C32 25.5(2) . . . . ?
Fe2 N7 C34 C35 -51.13(16) . . . . ?
Fe2 N7 C33 C32 -52.94(19) . . . . ?
Fe1 O1 C1 C2 -164.73(12) . . . . ?
Fe1 O1 C1 C6 16.2(3) . . . . ?
Fe1 O2 C21 C16 -3.3(3) . . . . ?
Fe1 O2 C21 C20 177.33(12) . . . . ?
Fe1 N4 C15 C16 0.8(3) . . . . ?
Fe1 N4 C14 C13 13.92(18) . . . . ?
Fe1 N1 C8 C9 -47.84(17) . . . . ?
Fe1 N1 C7 C6 -7.0(3) . . . . ?
Fe1 N3 C13 C14 52.68(16) . . . . ?
Fe1 N3 C12 C11 52.0(2) . . . . ?
Fe1 N2 C9 C8 -32.98(18) . . . . ?
Fe1 N2 C10 C11 -48.4(2) . . . . ?
O4 C42 C41 I8 -4.3(2) . . . . ?
O4 C42 C41 C40 178.80(16) . . . . ?
O4 C42 C37 C36 6.3(3) . . . . ?
O4 C42 C37 C38 -179.23(16) . . . . ?
O1 C1 C6 C7 2.0(3) . . . . ?
O1 C1 C6 C5 -179.50(16) . . . . ?
O3 C22 C27 C26 -176.29(16) . . . . ?
O3 C22 C27 C28 9.2(3) . . . . ?
O3 C22 C23 I5 -5.9(2) . . . . ?
O3 C22 C23 C24 176.93(16) . . . . ?
N8 C36 C37 C42 2.8(3) . . . . ?
N8 C36 C37 C38 -171.85(17) . . . . ?
N8 C35 C34 N7 43.3(2) . . . . ?
N4 C14 C13 N3 -44.8(2) . . . . ?
N5 C29 C30 N6 54.65(19) . . . . ?
N1 C8 C9 N2 52.8(2) . . . . ?
N7 C33 C32 C31 79.4(2) . . . . ?
C2 C1 C6 C7 -177.17(16) . . . . ?
C2 C1 C6 C5 1.4(2) . . . . ?
C1 C2 C3 C4 1.0(3) . . . . ?
C1 C6 C7 N1 -5.2(3) . . . . ?
C1 C6 C5 C4 -0.3(3) . . . . ?
C29 N5 C28 C27 173.04(16) . . . . ?
C16 C17 C18 I3 -179.10(13) . . . . ?
C16 C17 C18 C19 2.0(3) . . . . ?
C15 N4 C14 C13 -167.98(16) . . . . ?
C15 C16 C17 C18 -178.71(16) . . . . ?
C15 C16 C21 O2 -3.4(3) . . . . ?
C15 C16 C21 C20 175.97(16) . . . . ?
C22 C27 C26 C25 -2.1(3) . . . . ?
C22 C27 C28 N5 -0.8(3) . . . . ?
C27 C22 C23 I5 173.26(12) . . . . ?
C27 C22 C23 C24 -3.9(3) . . . . ?
C17 C16 C15 N4 -177.47(17) . . . . ?
C17 C16 C21 O2 178.41(16) . . . . ?
C17 C16 C21 C20 -2.2(2) . . . . ?
C17 C18 C19 C20 -0.8(3) . . . . ?
C25 C24 C23 I5 -176.50(13) . . . . ?
C25 C24 C23 C22 0.7(3) . . . . ?
C36 N8 C35 C34 163.79(15) . . . . ?
C36 C37 C38 C39 174.41(16) . . . . ?
C26 C27 C28 N5 -175.50(17) . . . . ?
C26 C25 C24 C23 2.1(3) . . . . ?
C28 N5 C29 C30 152.07(16) . . . . ?
C28 C27 C26 C25 172.66(16) . . . . ?
C42 C41 C40 C39 1.1(3) . . . . ?
C42 C37 C38 C39 -0.3(3) . . . . ?
C21 C16 C15 N4 4.3(3) . . . . ?
C21 C16 C17 C18 -0.5(3) . . . . ?
C21 C20 C19 C18 -2.1(3) . . . . ?
C35 N8 C36 C37 174.69(16) . . . . ?
C14 N4 C15 C16 -176.99(16) . . . . ?
C8 N1 C7 C6 178.04(17) . . . . ?
C41 C42 C37 C36 -172.85(16) . . . . ?
C41 C42 C37 C38 1.6(2) . . . . ?
C7 N1 C8 C9 127.99(18) . . . . ?
C7 C6 C5 C4 178.30(16) . . . . ?
C24 C25 C26 C27 -1.4(3) . . . . ?
C40 C39 C38 C37 -0.8(3) . . . . ?
C5 C4 C3 C2 0.2(3) . . . . ?
C5 C6 C7 N1 176.19(18) . . . . ?
C34 N7 C33 C32 -178.59(15) . . . . ?
C37 C42 C41 I8 174.87(12) . . . . ?
C37 C42 C41 C40 -2.0(3) . . . . ?
C19 C20 C21 O2 -177.07(16) . . . . ?
C19 C20 C21 C16 3.5(3) . . . . ?
C13 N3 C12 C11 176.13(16) . . . . ?
C3 C2 C1 O1 179.12(16) . . . . ?
C3 C2 C1 C6 -1.7(2) . . . . ?
C3 C4 C5 C6 -0.5(3) . . . . ?
C30 N6 C31 C32 -103.15(19) . . . . ?
C23 C22 C27 C26 4.6(2) . . . . ?
C23 C22 C27 C28 -169.88(16) . . . . ?
C38 C39 C40 C41 0.4(3) . . . . ?
C33 N7 C34 C35 83.40(18) . . . . ?
C33 C32 C31 N6 -64.2(2) . . . . ?
C9 N2 C10 C11 82.9(2) . . . . ?
C12 N3 C13 C14 -81.95(18) . . . . ?
C12 C11 C10 N2 72.5(2) . . . . ?
C10 N2 C9 C8 -171.43(15) . . . . ?
C10 C11 C12 N3 -74.4(2) . . . . ?
C31 N6 C30 C29 85.98(18) . . . . ?

loop_
_exptl_oxdiff_crystal_face_indexfrac_h
_exptl_oxdiff_crystal_face_indexfrac_k
_exptl_oxdiff_crystal_face_indexfrac_l
_exptl_oxdiff_crystal_face_x
_exptl_oxdiff_crystal_face_y
_exptl_oxdiff_crystal_face_z
-3.8214 19.5927 7.5076 0.1685 0.6932 0.7008
-1.8712 -4.6971 31.5722 0.2254 0.6404 -0.7342
23.7677 3.7551 -9.3587 -0.9713 0.2339 0.0435
8.8573 -15.0511 14.0111 -0.2664 0.0617 -0.9619
-3.2819 16.3903 -16.6940 0.0359 -0.0061 0.9993
-1.8151 4.3667 31.6714 0.2165 0.9032 -0.3707
-23.9962 -2.0603 7.6075 0.9706 -0.2335 0.0590
23.5657 3.1105 -4.5988 -0.9405 0.3335 -0.0655
1.7459 -13.5475 22.7207 0.0500 0.2173 -0.9748
-10.9542 -9.1660 28.9623 0.5698 0.3067 -0.7624
3.7570 -18.9245 -11.5361 -0.1855 -0.7776 -0.6008
-13.7849 -10.5602 -14.3560 0.4766 -0.8791 -0.0088
-17.1823 10.7159 -7.5207 0.6242 -0.1483 0.7671
-0.2667 7.1933 -29.5631 -0.1347 -0.5506 0.8238
-11.4996 4.1137 -22.3679 0.3384 -0.6280 0.7008
-10.0566 -17.9022 -2.2727 0.3945 -0.7244 -0.5653
13.4974 2.4210 20.4244 -0.4304 0.7961 -0.4253
-17.7847 11.9945 17.8578 0.7663 0.5249 0.3705
16.5149 -14.3633 -12.3218 -0.6889 -0.4713 -0.5507
1.4088 -1.7344 -32.1730 -0.2052 -0.8468 0.4907
-14.7115 -14.0624 18.2788 0.6694 -0.1629 -0.7248
16.2674 3.1325 -29.7969 -0.7756 -0.4191 0.4721
